data_2103413
loop_
_publ_author_name
'Herbstein, Frank H.'
'Hu, Shengzhi'
'Kapon, Moshe'

_publ_section_title
;
 Some errors from the crystallographic literature, some amplifications
 and a questionable result
;
_journal_issue 5
_journal_name_full 'Acta Crystallographica Section B'
_journal_page_first 884
_journal_page_last 892
_journal_paper_doi 10.1107/S0108768102010261
_journal_volume 58
_journal_year 2002
_chemical_formula_moiety '(C22 H28 Mo2 N2 O9)n'
_chemical_formula_sum 'C22 H28 Mo2 N2 O9'
_chemical_formula_weight 656.35
_chemical_name_systematic
;
catena-((2-(4,4-bipyridine)-1,4-diyl)-tetrakis(2-acetato-O,O')-
dimolybdenum (II))
;
_space_group_IT_number 15
_symmetry_cell_setting monoclinic
_symmetry_space_group_name_Hall '-C 2yc'
_symmetry_space_group_name_H-M 'C 1 2/c 1'
_cell_angle_alpha 90.00
_cell_angle_beta 118.41
_cell_angle_gamma 90.00
_cell_formula_units_Z 4
_cell_length_a 23.20
_cell_length_b 8.472
_cell_length_c 14.801
_cell_volume 2558.781
_diffrn_ambient_temperature 298
_cod_data_source_file bm0053.cif
_cod_data_source_block number_3
_cod_original_cell_volume 2558.78
_cod_original_sg_symbol_H-M C2/c
_cod_original_formula_sum '(C22 H28 Mo2 N2 O9)n    '
_cod_database_code 2103413

loop_
_symmetry_equiv_pos_as_xyz
'x, y, z'
'x, -y, z + 1/2'
'-x, y,  -z + 1/2'
'-x, -y, -z '
'x + 1/2, y + 1/2, z'
'x + 1/2, -y + 1/2, z + 1/2'
'-x + 1/2, y + 1/2,  -z + 1/2'
'-x + 1/2, -y + 1/2, -z '

loop_
_atom_site_label
_atom_site_fract_x
_atom_site_fract_y
_atom_site_fract_z
Mo1 0.2910 0.2820 0.0696
O1 0.2284 0.3876 0.1214
O3 0.3576 0.1821 0.0254
O5 0.2978 0.5038 0.0104
O7 0.2890 0.0624 0.1362
N1 0.3770 0.3685 0.2554
C1 0.1673 0.3859 0.0612
C3 0.1219 0.4659 0.0948
C5 0.2542 0.5365 -0.0802
C7 0.2526 0.7008 -0.1228
C9 0.3636 0.4720 0.3115
C11 0.4100 0.5238 0.4075
C13 0.4740 0.4713 0.4492
C15 0.4876 0.3589 0.3927
C17 0.4379 0.3111 0.2981
